data_7045429
loop_
_publ_author_name
'Ypsilantis, Konstantinos'
'Plakatouras, John C.'
'Manos, Manolis J.'
'Kourtellaris, Andreas'
'Markopoulos, Georgios'
'Kolettas, Evangelos'
'Garoufis, Achilleas'

_publ_section_title
;
 Stepwise synthesis, characterization, DNA binding properties and
 cytotoxicity of diruthenium oligopyridine compounds conjugated with
 peptides.
;
_journal_issue 10
_journal_name_full 'Dalton transactions (Cambridge, England : 2003)'
_journal_page_first 3549
_journal_page_last 3567
_journal_paper_doi 10.1039/c7dt04639a
_journal_volume 47
_journal_year 2018
_chemical_formula_sum 'C55 H36 F24 N12 O2 P4 Ru2'
_chemical_formula_weight 1678.98
_space_group_crystal_system monoclinic
_space_group_IT_number 15
_space_group_name_Hall '-C 2yc'
_space_group_name_H-M_alt 'C 1 2/c 1'
_symmetry_space_group_name_Hall '-C 2yc'
_symmetry_space_group_name_H-M 'C 1 2/c 1'
_atom_sites_solution_hydrogens geom
_audit_creation_method SHELXL-2016/6
_audit_update_record
;
2017-12-04 deposited with the CCDC.
2018-01-29 downloaded from the CCDC.
;
_cell_angle_alpha 90
_cell_angle_beta 104.936(4)
_cell_angle_gamma 90
_cell_formula_units_Z 4
_cell_length_a 23.5727(8)
_cell_length_b 17.0533(5)
_cell_length_c 18.1277(7)
_cell_measurement_reflns_used 1861
_cell_measurement_temperature 100(3)
_cell_measurement_theta_max 24.019
_cell_measurement_theta_min 3.261
_cell_volume 7041.0(4)
_computing_structure_refinement 'SHELXL-2016/6 (Sheldrick, 2016)'
_diffrn_ambient_temperature 100(3)
_diffrn_measured_fraction_theta_full 0.997
_diffrn_measured_fraction_theta_max 0.997
_diffrn_measurement_device_type 'SuperNova, Dual, Cu at zero, Atlas'
_diffrn_radiation_type MoK\a
_diffrn_radiation_wavelength 0.71073
_diffrn_reflns_av_R_equivalents 0.0319
_diffrn_reflns_av_unetI/netI 0.0332
_diffrn_reflns_Laue_measured_fraction_full 0.997
_diffrn_reflns_Laue_measured_fraction_max 0.997
_diffrn_reflns_limit_h_max 26
_diffrn_reflns_limit_h_min -28
_diffrn_reflns_limit_k_max 20
_diffrn_reflns_limit_k_min -19
_diffrn_reflns_limit_l_max 21
_diffrn_reflns_limit_l_min -21
_diffrn_reflns_number 17653
_diffrn_reflns_point_group_measured_fraction_full 0.997
_diffrn_reflns_point_group_measured_fraction_max 0.997
_diffrn_reflns_theta_full 25.000
_diffrn_reflns_theta_max 25.000
_diffrn_reflns_theta_min 2.937
_diffrn_source 'SuperNova (Mo) X-ray Source'
_exptl_absorpt_coefficient_mu 0.631
_exptl_absorpt_correction_T_max 1.0000
_exptl_absorpt_correction_T_min 0.6945
_exptl_absorpt_correction_type multi-scan
_exptl_absorpt_process_details
;
CrysAlisPro, Agilent Technologies,
Version 1.171.36.32 (release 02-08-2013 CrysAlis171 .NET)
(compiled Aug  2 2013,16:46:58)
Empirical absorption correction using spherical harmonics,
 implemented in SCALE3 ABSPACK scaling algorithm.
;
_exptl_crystal_colour purple
_exptl_crystal_density_diffrn 1.584
_exptl_crystal_description needle
_exptl_crystal_F_000 3320
_exptl_crystal_size_max 0.8
_exptl_crystal_size_mid 0.2
_exptl_crystal_size_min 0.12
_refine_diff_density_max 1.891
_refine_diff_density_min -0.618
_refine_diff_density_rms 0.090
_refine_ls_extinction_method none
_refine_ls_goodness_of_fit_ref 1.084
_refine_ls_hydrogen_treatment constr
_refine_ls_matrix_type full
_refine_ls_number_parameters 524
_refine_ls_number_reflns 6201
_refine_ls_number_restraints 245
_refine_ls_restrained_S_all 1.069
_refine_ls_R_factor_all 0.0509
_refine_ls_R_factor_gt 0.0450
_refine_ls_shift/su_max 0.001
_refine_ls_shift/su_mean 0.000
_refine_ls_structure_factor_coef Fsqd
_refine_ls_weighting_details 'w=1/[\s^2^(Fo^2^)+(0.0412P)^2^+49.3932P] where P=(Fo^2^+2Fc^2^)/3'
_refine_ls_weighting_scheme calc
_refine_ls_wR_factor_gt 0.1130
_refine_ls_wR_factor_ref 0.1156
_reflns_Friedel_coverage 0.000
_reflns_number_gt 5518
_reflns_number_total 6201
_reflns_threshold_expression 'I > 2\s(I)'
_cod_data_source_file c7dt04639a2.cif
_cod_data_source_block ru1g_sq
_cod_depositor_comments 'Adding full bibliography for 7045428--7045430.cif.'
_cod_database_code 7045429
_shelx_shelxl_version_number 2016/6
_shelx_space_group_comment
;
The symmetry employed for this shelxl refinement is uniquely defined
by the following loop, which should always be used as a source of
symmetry information in preference to the above space-group names.
They are only intended as comments.
;

loop_
_space_group_symop_operation_xyz
'x, y, z'
'-x, y, -z+1/2'
'x+1/2, y+1/2, z'
'-x+1/2, y+1/2, -z+1/2'
'-x, -y, -z'
'x, -y, z-1/2'
'-x+1/2, -y+1/2, -z'
'x+1/2, -y+1/2, z-1/2'

loop_
_atom_site_label
_atom_site_type_symbol
_atom_site_fract_x
_atom_site_fract_y
_atom_site_fract_z
_atom_site_U_iso_or_equiv
_atom_site_adp_type
_atom_site_occupancy
_atom_site_site_symmetry_order
_atom_site_calc_flag
_atom_site_refinement_flags_posn
_atom_site_refinement_flags_adp
_atom_site_refinement_flags_occupancy
_atom_site_disorder_assembly
_atom_site_disorder_group
P2A P 0.88279(14) 0.2041(2) 0.35985(15) 0.0319(7) Uani 0.753(8) 1 d D U P A 1
F11A F 0.83837(19) 0.2316(3) 0.2815(2) 0.0555(15) Uani 0.753(8) 1 d D U P A 1
F12A F 0.8326(2) 0.1495(2) 0.3762(4) 0.072(2) Uani 0.753(8) 1 d D U P A 1
F7A F 0.9264(2) 0.1788(4) 0.4390(3) 0.072(2) Uani 0.753(8) 1 d D U P A 1
F10A F 0.8586(3) 0.2734(4) 0.4027(3) 0.0349(12) Uani 0.753(8) 1 d D U P A 1
F9A F 0.93126(19) 0.2602(3) 0.3437(3) 0.0465(13) Uani 0.753(8) 1 d D . P A 1
F8A F 0.9055(3) 0.1340(5) 0.3164(5) 0.065(2) Uani 0.753(8) 1 d D . P A 1
P2B P 0.8874(7) 0.1911(9) 0.3587(8) 0.080(5) Uani 0.247(8) 1 d D U P A 2
F11B F 0.8870(13) 0.2484(10) 0.2905(13) 0.142(10) Uani 0.247(8) 1 d D U P A 2
F12B F 0.8276(7) 0.1532(11) 0.3123(11) 0.092(6) Uani 0.247(8) 1 d D U P A 2
F7B F 0.8879(8) 0.1347(8) 0.4277(8) 0.070(5) Uani 0.247(8) 1 d D U P A 2
F9B F 0.9469(7) 0.2284(10) 0.4071(15) 0.119(8) Uani 0.247(8) 1 d D U P A 2
F8B F 0.9273(14) 0.1313(16) 0.3280(18) 0.081(7) Uani 0.247(8) 1 d D U P A 2
F10B F 0.8548(16) 0.2549(15) 0.3961(17) 0.083(8) Uani 0.247(8) 1 d D U P A 2
Ru1 Ru 0.62263(2) 0.18827(2) 0.19323(2) 0.01772(11) Uani 1 1 d . . . . .
P1 P 0.68560(5) 0.02016(6) 0.44794(7) 0.0284(3) Uani 1 1 d . . . . .
F6 F 0.68962(12) 0.11195(15) 0.46345(15) 0.0394(6) Uani 1 1 d . . . . .
F1 F 0.62247(11) 0.03178(18) 0.39026(15) 0.0440(7) Uani 1 1 d . . . . .
F5 F 0.71576(12) 0.03098(18) 0.37927(16) 0.0435(7) Uani 1 1 d . . . . .
F2 F 0.65520(13) 0.00960(17) 0.51654(16) 0.0438(7) Uani 1 1 d . . . . .
F4 F 0.74880(13) 0.0089(2) 0.50519(18) 0.0554(8) Uani 1 1 d . . . . .
F3 F 0.68090(16) -0.07236(17) 0.4324(2) 0.0698(11) Uani 1 1 d . . . . .
N2 N 0.54947(13) 0.18938(17) 0.22684(17) 0.0165(6) Uani 1 1 d . . . . .
N1 N 0.65464(14) 0.21732(18) 0.30668(18) 0.0197(7) Uani 1 1 d . . . . .
C9 C 0.45984(18) 0.1353(2) 0.0382(2) 0.0223(8) Uani 1 1 d . . . . .
H9 H 0.421287 0.136431 0.042123 0.027 Uiso 1 1 calc R U . . .
N6 N 0.62940(16) 0.3063(2) 0.1699(2) 0.0283(8) Uani 1 1 d . . . . .
N5 N 0.69592(15) 0.1889(2) 0.15838(19) 0.0276(8) Uani 1 1 d . . . . .
C3 C 0.61231(16) 0.2247(2) 0.3456(2) 0.0188(8) Uani 1 1 d . . . . .
N3 N 0.56199(14) 0.16211(18) 0.09242(18) 0.0194(7) Uani 1 1 d . . . . .
C2 C 0.49740(16) 0.1854(2) 0.1731(2) 0.0181(8) Uani 1 1 d . . . . .
N4 N 0.64632(15) 0.0702(2) 0.20365(18) 0.0255(8) Uani 1 1 d . . . . .
C5 C 0.67788(18) 0.2976(2) 0.4449(2) 0.0274(9) Uani 1 1 d . . . . .
H5 H 0.685533 0.325749 0.490321 0.033 Uiso 1 1 calc R U . . .
C1 C 0.55361(16) 0.1979(2) 0.3028(2) 0.0176(8) Uani 1 1 d . . . . .
C11 C 0.52992(18) 0.1057(3) -0.0319(2) 0.0286(9) Uani 1 1 d . . . . .
H11 H 0.539344 0.086164 -0.075165 0.034 Uiso 1 1 calc R U . . .
C6 C 0.72139(18) 0.2868(2) 0.4071(2) 0.0264(9) Uani 1 1 d . . . . .
H6 H 0.758934 0.306552 0.427447 0.032 Uiso 1 1 calc R U . . .
C8 C 0.50462(16) 0.1627(2) 0.0972(2) 0.0183(8) Uani 1 1 d . . . . .
C10 C 0.47237(19) 0.1062(2) -0.0269(2) 0.0279(9) Uani 1 1 d . . . . .
H10 H 0.442451 0.087214 -0.066881 0.033 Uiso 1 1 calc R U . . .
C12 C 0.57301(18) 0.1345(2) 0.0284(2) 0.0233(8) Uani 1 1 d . . . . .
H12 H 0.611569 0.134860 0.024456 0.028 Uiso 1 1 calc R U . . .
C7 C 0.70846(17) 0.2465(2) 0.3392(2) 0.0236(9) Uani 1 1 d . . . . .
H7 H 0.738107 0.238960 0.314526 0.028 Uiso 1 1 calc R U . . .
C4 C 0.62256(17) 0.2657(2) 0.4138(2) 0.0231(8) Uani 1 1 d . . . . .
H4 H 0.592817 0.271736 0.438563 0.028 Uiso 1 1 calc R U . . .
C24 C 0.6916(3) 0.4006(3) 0.1311(3) 0.0504(14) Uani 1 1 d . . . . .
H24 H 0.724404 0.411839 0.113350 0.060 Uiso 1 1 calc R U . . .
C27 C 0.5949(2) 0.3646(3) 0.1812(3) 0.0394(11) Uani 1 1 d . . . . .
H27 H 0.561663 0.352867 0.197799 0.047 Uiso 1 1 calc R U . . .
C23 C 0.6782(2) 0.3238(3) 0.1444(3) 0.0348(11) Uani 1 1 d . . . . .
C17 C 0.6970(2) 0.0536(3) 0.1828(2) 0.0334(10) Uani 1 1 d . . . . .
C25 C 0.6568(3) 0.4594(3) 0.1439(4) 0.0595(17) Uani 1 1 d . . . . .
H25 H 0.666101 0.511189 0.135888 0.071 Uiso 1 1 calc R U . . .
C16 C 0.7176(3) -0.0227(3) 0.1866(3) 0.0526(16) Uani 1 1 d . . . . .
H16 H 0.752454 -0.033184 0.173430 0.063 Uiso 1 1 calc R U . . .
C26 C 0.6074(3) 0.4426(3) 0.1689(4) 0.0606(17) Uani 1 1 d . . . . .
H26 H 0.583004 0.482658 0.177277 0.073 Uiso 1 1 calc R U . . .
C18 C 0.72455(19) 0.1208(3) 0.1561(2) 0.0351(11) Uani 1 1 d . . . . .
C14 C 0.6368(3) -0.0655(3) 0.2283(3) 0.0509(15) Uani 1 1 d . . . . .
H14 H 0.615242 -0.105518 0.243023 0.061 Uiso 1 1 calc R U . . .
C15 C 0.6881(3) -0.0826(3) 0.2092(3) 0.0595(18) Uani 1 1 d . . . . .
H15 H 0.702170 -0.133686 0.211648 0.071 Uiso 1 1 calc R U . . .
C19 C 0.7736(2) 0.1197(4) 0.1280(3) 0.0532(16) Uani 1 1 d . . . . .
H19 H 0.792966 0.072619 0.125927 0.064 Uiso 1 1 calc R U . . .
C21 C 0.7648(2) 0.2573(4) 0.1073(3) 0.0556(17) Uani 1 1 d . . . . .
H21 H 0.778297 0.303712 0.090996 0.067 Uiso 1 1 calc R U . . .
C13 C 0.6172(2) 0.0109(3) 0.2258(3) 0.0343(11) Uani 1 1 d . . . . .
H13 H 0.582715 0.021563 0.239888 0.041 Uiso 1 1 calc R U . . .
C22 C 0.71485(19) 0.2568(3) 0.1360(2) 0.0338(10) Uani 1 1 d . . . . .
C20 C 0.7937(2) 0.1860(5) 0.1037(3) 0.0589(17) Uani 1 1 d . . . . .
O1 O 0.8501(4) 0.2324(6) 0.0265(5) 0.069(2) Uani 0.5 1 d . . P . .
C28 C 0.8449(5) 0.1780(8) 0.0703(6) 0.056(3) Uani 0.5 1 d . . P . .
O2 O 0.8843(5) 0.1198(8) 0.0826(7) 0.104(4) Uani 0.5 1 d . . P . .

loop_
_atom_site_aniso_label
_atom_site_aniso_U_11
_atom_site_aniso_U_22
_atom_site_aniso_U_33
_atom_site_aniso_U_23
_atom_site_aniso_U_13
_atom_site_aniso_U_12
P2A 0.0350(13) 0.0269(14) 0.0392(13) -0.0014(9) 0.0192(10) -0.0024(10)
F11A 0.048(3) 0.078(3) 0.037(2) -0.017(2) 0.0047(18) 0.000(2)
F12A 0.083(4) 0.028(2) 0.134(6) -0.005(3) 0.079(4) -0.009(2)
F7A 0.071(4) 0.092(5) 0.057(3) 0.030(3) 0.027(3) 0.049(3)
F10A 0.037(3) 0.033(3) 0.037(2) -0.0023(19) 0.014(2) 0.004(2)
F9A 0.043(3) 0.051(3) 0.052(3) -0.008(2) 0.025(2) -0.018(2)
F8A 0.068(5) 0.044(4) 0.101(5) -0.023(3) 0.056(4) -0.007(3)
P2B 0.086(8) 0.035(6) 0.140(11) 0.003(5) 0.065(7) -0.004(5)
F11B 0.26(3) 0.041(10) 0.177(17) 0.039(11) 0.153(17) 0.060(13)
F12B 0.084(10) 0.106(13) 0.081(12) -0.021(10) 0.010(8) 0.023(8)
F7B 0.087(13) 0.047(8) 0.076(9) -0.009(6) 0.020(8) -0.001(7)
F9B 0.083(10) 0.057(11) 0.24(2) -0.067(13) 0.075(11) -0.021(8)
F8B 0.108(17) 0.039(10) 0.113(16) -0.003(8) 0.058(14) 0.010(11)
F10B 0.092(15) 0.064(12) 0.105(16) -0.007(9) 0.049(13) 0.016(12)
Ru1 0.01549(17) 0.01740(17) 0.02011(17) -0.00103(12) 0.00431(12) -0.00105(12)
P1 0.0261(6) 0.0233(6) 0.0359(6) 0.0000(4) 0.0080(5) 0.0037(5)
F6 0.0461(16) 0.0259(13) 0.0442(16) -0.0042(11) 0.0079(13) -0.0017(12)
F1 0.0278(14) 0.0665(19) 0.0365(15) -0.0183(13) 0.0061(12) 0.0011(13)
F5 0.0328(15) 0.0593(18) 0.0420(16) -0.0009(13) 0.0164(12) 0.0073(13)
F2 0.0465(17) 0.0461(16) 0.0423(16) 0.0122(13) 0.0180(13) 0.0043(13)
F4 0.0347(16) 0.073(2) 0.0530(18) 0.0227(16) 0.0011(14) 0.0171(15)
F3 0.079(2) 0.0258(16) 0.118(3) -0.0105(17) 0.050(2) 0.0016(16)
N2 0.0193(16) 0.0098(14) 0.0192(16) -0.0013(12) 0.0025(13) -0.0006(12)
N1 0.0184(16) 0.0171(16) 0.0230(16) 0.0007(13) 0.0040(13) -0.0016(13)
C9 0.023(2) 0.0165(19) 0.025(2) 0.0013(15) 0.0036(16) -0.0021(16)
N6 0.0283(19) 0.0266(19) 0.0288(18) 0.0006(15) 0.0052(15) -0.0051(16)
N5 0.0204(17) 0.041(2) 0.0202(17) -0.0040(15) 0.0036(14) -0.0040(16)
C3 0.0163(18) 0.0174(18) 0.0216(19) 0.0010(15) 0.0029(15) -0.0014(15)
N3 0.0205(17) 0.0160(15) 0.0227(16) 0.0024(13) 0.0073(13) -0.0007(13)
C2 0.0177(19) 0.0139(17) 0.0215(19) 0.0003(14) 0.0028(15) -0.0005(15)
N4 0.0264(18) 0.0238(18) 0.0213(17) -0.0062(14) -0.0031(14) 0.0049(15)
C5 0.027(2) 0.028(2) 0.025(2) -0.0043(17) 0.0032(17) -0.0052(18)
C1 0.0181(19) 0.0126(17) 0.0209(19) -0.0001(14) 0.0031(15) 0.0016(15)
C11 0.028(2) 0.032(2) 0.026(2) -0.0060(18) 0.0089(18) 0.0018(19)
C6 0.019(2) 0.029(2) 0.029(2) 0.0016(17) 0.0012(17) -0.0067(17)
C8 0.0193(19) 0.0138(17) 0.0222(19) 0.0038(14) 0.0058(15) 0.0017(15)
C10 0.028(2) 0.029(2) 0.023(2) -0.0059(17) 0.0005(17) -0.0010(18)
C12 0.023(2) 0.022(2) 0.026(2) -0.0003(16) 0.0081(16) 0.0030(16)
C7 0.0165(19) 0.027(2) 0.027(2) 0.0039(16) 0.0049(16) -0.0010(16)
C4 0.022(2) 0.023(2) 0.023(2) -0.0004(16) 0.0041(16) -0.0027(17)
C24 0.048(3) 0.048(3) 0.052(3) 0.013(3) 0.007(3) -0.023(3)
C27 0.046(3) 0.026(2) 0.047(3) 0.004(2) 0.014(2) 0.002(2)
C23 0.034(3) 0.037(3) 0.031(2) 0.0050(19) 0.0036(19) -0.017(2)
C17 0.034(2) 0.036(2) 0.026(2) -0.0106(18) -0.0010(18) 0.011(2)
C25 0.069(4) 0.030(3) 0.073(4) 0.015(3) 0.007(3) -0.020(3)
C16 0.052(3) 0.056(4) 0.039(3) -0.019(3) -0.008(2) 0.034(3)
C26 0.073(4) 0.026(3) 0.077(4) 0.009(3) 0.009(3) 0.004(3)
C18 0.024(2) 0.055(3) 0.025(2) -0.013(2) 0.0042(18) 0.010(2)
C14 0.070(4) 0.017(2) 0.047(3) -0.005(2) -0.019(3) 0.006(2)
C15 0.077(4) 0.032(3) 0.049(3) -0.013(2) -0.020(3) 0.025(3)
C19 0.026(3) 0.090(5) 0.042(3) -0.021(3) 0.006(2) 0.012(3)
C21 0.032(3) 0.097(5) 0.037(3) 0.008(3) 0.010(2) -0.025(3)
C13 0.042(3) 0.023(2) 0.029(2) -0.0031(18) -0.006(2) 0.000(2)
C22 0.025(2) 0.052(3) 0.025(2) 0.000(2) 0.0071(18) -0.007(2)
C20 0.029(3) 0.109(6) 0.042(3) -0.007(3) 0.015(2) 0.001(3)
O1 0.057(5) 0.084(6) 0.080(6) 0.003(5) 0.041(5) 0.002(5)
C28 0.042(6) 0.088(9) 0.038(6) 0.015(6) 0.011(5) 0.000(6)
O2 0.093(8) 0.138(11) 0.088(8) 0.000(7) 0.037(7) 0.025(8)

loop_
_atom_type_symbol
_atom_type_description
_atom_type_scat_dispersion_real
_atom_type_scat_dispersion_imag
_atom_type_scat_source
C C 0.0033 0.0016 'International Tables Vol C Tables 4.2.6.8 and 6.1.1.4'
H H 0.0000 0.0000 'International Tables Vol C Tables 4.2.6.8 and 6.1.1.4'
N N 0.0061 0.0033 'International Tables Vol C Tables 4.2.6.8 and 6.1.1.4'
O O 0.0106 0.0060 'International Tables Vol C Tables 4.2.6.8 and 6.1.1.4'
F F 0.0171 0.0103 'International Tables Vol C Tables 4.2.6.8 and 6.1.1.4'
Ru Ru -1.2594 0.8363 'International Tables Vol C Tables 4.2.6.8 and 6.1.1.4'
P P 0.1023 0.0942 'International Tables Vol C Tables 4.2.6.8 and 6.1.1.4'

loop_
_geom_angle_atom_site_label_1
_geom_angle_atom_site_label_2
_geom_angle_atom_site_label_3
_geom_angle
_geom_angle_site_symmetry_1
_geom_angle_site_symmetry_3
F9A P2A F12A 178.3(4) . .
F9A P2A F7A 90.1(3) . .
F12A P2A F7A 90.7(4) . .
F9A P2A F10A 90.4(4) . .
F12A P2A F10A 88.2(3) . .
F7A P2A F10A 89.5(3) . .
F9A P2A F8A 90.6(4) . .
F12A P2A F8A 90.8(4) . .
F7A P2A F8A 91.2(4) . .
F10A P2A F8A 178.8(5) . .
F9A P2A F11A 89.8(3) . .
F12A P2A F11A 89.4(3) . .
F7A P2A F11A 178.4(4) . .
F10A P2A F11A 88.9(3) . .
F8A P2A F11A 90.5(4) . .
F11B P2B F7B 179.2(13) . .
F11B P2B F12B 90.6(11) . .
F7B P2B F12B 89.8(10) . .
F11B P2B F9B 90.6(12) . .
F7B P2B F9B 88.9(11) . .
F12B P2B F9B 178.5(14) . .
F11B P2B F8B 90.5(12) . .
F7B P2B F8B 90.2(12) . .
F12B P2B F8B 94.6(16) . .
F9B P2B F8B 86.1(17) . .
F11B P2B F10B 90.2(12) . .
F7B P2B F10B 89.1(11) . .
F12B P2B F10B 92.4(17) . .
F9B P2B F10B 86.8(18) . .
F8B P2B F10B 173(2) . .
N2 Ru1 N5 179.01(14) . .
N2 Ru1 N3 79.27(12) . .
N5 Ru1 N3 100.42(13) . .
N2 Ru1 N1 79.26(12) . .
N5 Ru1 N1 101.04(13) . .
N3 Ru1 N1 158.49(13) . .
N2 Ru1 N6 99.98(13) . .
N5 Ru1 N6 79.10(15) . .
N3 Ru1 N6 95.83(13) . .
N1 Ru1 N6 86.71(13) . .
N2 Ru1 N4 102.51(13) . .
N5 Ru1 N4 78.41(15) . .
N3 Ru1 N4 88.84(12) . .
N1 Ru1 N4 96.96(12) . .
N6 Ru1 N4 157.51(15) . .
F6 P1 F4 90.00(17) . .
F6 P1 F5 90.33(16) . .
F4 P1 F5 89.56(16) . .
F6 P1 F1 89.80(16) . .
F4 P1 F1 179.6(2) . .
F5 P1 F1 90.13(15) . .
F6 P1 F2 89.52(16) . .
F4 P1 F2 90.64(17) . .
F5 P1 F2 179.75(19) . .
F1 P1 F2 89.68(15) . .
F6 P1 F3 179.44(19) . .
F4 P1 F3 90.4(2) . .
F5 P1 F3 90.06(18) . .
F1 P1 F3 89.80(19) . .
F2 P1 F3 90.09(18) . .
C2 N2 C1 123.1(3) . .
C2 N2 Ru1 118.6(2) . .
C1 N2 Ru1 118.2(2) . .
C7 N1 C3 118.0(3) . .
C7 N1 Ru1 125.9(3) . .
C3 N1 Ru1 114.1(2) . .
C8 C9 C10 119.8(4) . .
C27 N6 C23 119.0(4) . .
C27 N6 Ru1 127.7(3) . .
C23 N6 Ru1 113.2(3) . .
C22 N5 C18 121.7(4) . .
C22 N5 Ru1 119.0(3) . .
C18 N5 Ru1 119.2(3) . .
N1 C3 C4 121.6(3) . .
N1 C3 C1 114.3(3) . .
C4 C3 C1 123.3(4) . .
C12 N3 C8 118.1(3) . .
C12 N3 Ru1 126.9(3) . .
C8 N3 Ru1 114.3(2) . .
N2 C2 C1 117.3(3) . 2_655
N2 C2 C8 112.4(3) . .
C1 C2 C8 130.1(3) 2_655 .
C13 N4 C17 118.4(4) . .
C13 N4 Ru1 127.6(3) . .
C17 N4 Ru1 114.0(3) . .
C6 C5 C4 119.0(4) . .
N2 C1 C2 117.2(3) . 2_655
N2 C1 C3 112.2(3) . .
C2 C1 C3 130.5(3) 2_655 .
C12 C11 C10 118.7(4) . .
C7 C6 C5 119.2(4) . .
N3 C8 C9 121.1(4) . .
N3 C8 C2 114.2(3) . .
C9 C8 C2 124.2(4) . .
C9 C10 C11 119.2(4) . .
N3 C12 C11 123.1(4) . .
N1 C7 C6 122.8(4) . .
C3 C4 C5 119.2(4) . .
C25 C24 C23 119.7(5) . .
N6 C27 C26 121.6(5) . .
N6 C23 C24 120.8(5) . .
N6 C23 C22 115.5(4) . .
C24 C23 C22 123.7(5) . .
N4 C17 C16 120.0(5) . .
N4 C17 C18 115.0(4) . .
C16 C17 C18 124.9(5) . .
C24 C25 C26 120.1(5) . .
C15 C16 C17 121.4(5) . .
C25 C26 C27 118.7(6) . .
N5 C18 C19 119.8(5) . .
N5 C18 C17 113.3(4) . .
C19 C18 C17 126.9(5) . .
C15 C14 C13 120.1(6) . .
C16 C15 C14 118.1(5) . .
C20 C19 C18 120.7(6) . .
C22 C21 C20 118.4(5) . .
N4 C13 C14 121.9(5) . .
N5 C22 C21 119.6(5) . .
N5 C22 C23 113.1(4) . .
C21 C22 C23 127.3(5) . .
C19 C20 C21 119.7(5) . .
C19 C20 C28 116.6(8) . .
C21 C20 C28 123.6(8) . .
O1 C28 O2 118.7(11) . .
O1 C28 C20 114.4(11) . .
O2 C28 C20 126.9(11) . .

loop_
_geom_bond_atom_site_label_1
_geom_bond_atom_site_label_2
_geom_bond_distance
_geom_bond_site_symmetry_2
P2A F9A 1.575(5) .
P2A F12A 1.592(5) .
P2A F7A 1.594(5) .
P2A F10A 1.598(5) .
P2A F8A 1.597(6) .
P2A F11A 1.602(5) .
P2B F11B 1.574(14) .
P2B F7B 1.576(14) .
P2B F12B 1.583(14) .
P2B F9B 1.582(14) .
P2B F8B 1.581(15) .
P2B F10B 1.582(15) .
Ru1 N2 1.972(3) .
Ru1 N5 1.986(3) .
Ru1 N3 2.058(3) .
Ru1 N1 2.060(3) .
Ru1 N6 2.071(3) .
Ru1 N4 2.084(3) .
P1 F6 1.589(3) .
P1 F4 1.592(3) .
P1 F5 1.595(3) .
P1 F1 1.595(3) .
P1 F2 1.597(3) .
P1 F3 1.601(3) .
N2 C2 1.358(5) .
N2 C1 1.363(5) .
N1 C7 1.348(5) .
N1 C3 1.368(5) .
C9 C8 1.377(5) .
C9 C10 1.380(6) .
N6 C27 1.334(6) .
N6 C23 1.379(6) .
N5 C22 1.340(6) .
N5 C18 1.349(6) .
C3 C4 1.387(5) .
C3 C1 1.474(5) .
N3 C12 1.338(5) .
N3 C8 1.378(5) .
C2 C1 1.398(5) 2_655
C2 C8 1.479(5) .
N4 C13 1.342(6) .
N4 C17 1.371(6) .
C5 C6 1.385(6) .
C5 C4 1.391(6) .
C11 C12 1.377(6) .
C11 C10 1.383(6) .
C6 C7 1.374(6) .
C24 C25 1.353(9) .
C24 C23 1.383(7) .
C27 C26 1.394(7) .
C23 C22 1.464(7) .
C17 C16 1.386(7) .
C17 C18 1.460(7) .
C25 C26 1.384(9) .
C16 C15 1.357(9) .
C18 C19 1.377(7) .
C14 C15 1.371(9) .
C14 C13 1.379(6) .
C19 C20 1.344(9) .
C21 C22 1.404(7) .
C21 C20 1.403(9) .
C20 C28 1.490(13) .
O1 C28 1.247(14) .
C28 O2 1.338(16) .
